data_7042184
loop_
_publ_author_name
'Hebenbrock, Marian'
'Stegemann, Linda'
'K\"osters, Jutta'
'Doltsinis, Nikos L.'
'M\"uller, Jens'
'Strassert, Cristian A.'

_publ_section_title
;
 Phosphorescent Pt(ii) complexes bearing a monoanionic C^N^N luminophore
 and tunable ancillary ligands.
;
_journal_issue 10
_journal_name_full 'Dalton transactions (Cambridge, England : 2003)'
_journal_page_first 3160
_journal_page_last 3169
_journal_paper_doi 10.1039/c7dt00393e
_journal_volume 46
_journal_year 2017
_chemical_formula_sum 'C20 H16 N4'
_chemical_formula_weight 312.37
_chemical_name_systematic
;
 ?
;
_space_group_crystal_system monoclinic
_space_group_IT_number 14
_space_group_name_Hall '-P 2yn'
_space_group_name_H-M_alt 'P 1 21/n 1'
_symmetry_space_group_name_Hall '-P 2yn'
_symmetry_space_group_name_H-M 'P 1 21/n 1'
_atom_sites_solution_hydrogens geom
_audit_creation_method SHELXL-2013
_audit_update_record
;
2016-04-08 deposited with the CCDC.
2017-02-14 downloaded from the CCDC.
;
_cell_angle_alpha 90
_cell_angle_beta 92.459(2)
_cell_angle_gamma 90
_cell_formula_units_Z 4
_cell_length_a 5.79820(10)
_cell_length_b 11.2478(3)
_cell_length_c 24.4138(6)
_cell_measurement_reflns_used 8255
_cell_measurement_temperature 100(2)
_cell_measurement_theta_max 28.19
_cell_measurement_theta_min 3.34
_cell_volume 1590.73(6)
_computing_cell_refinement 'Bruker SAINT'
_computing_data_collection 'Bruker APEX2'
_computing_data_reduction 'Bruker SAINT'
_computing_molecular_graphics 'Bruker SHELXTL'
_computing_publication_material 'Bruker SHELXTL'
_computing_structure_refinement 'SHELXL-2013 (Sheldrick, 2013)'
_computing_structure_solution 'SHELXS-97 (Sheldrick 2008)'
_diffrn_ambient_temperature 100(2)
_diffrn_measured_fraction_theta_full 0.998
_diffrn_measured_fraction_theta_max 0.998
_diffrn_measurement_device_type 'APEX-II CCD-detector'
_diffrn_measurement_method 'omega scans'
_diffrn_radiation_type MoK\a
_diffrn_radiation_wavelength 0.71073
_diffrn_reflns_av_R_equivalents 0.0528
_diffrn_reflns_av_unetI/netI 0.0354
_diffrn_reflns_Laue_measured_fraction_full 0.998
_diffrn_reflns_Laue_measured_fraction_max 0.998
_diffrn_reflns_limit_h_max 7
_diffrn_reflns_limit_h_min -7
_diffrn_reflns_limit_k_max 14
_diffrn_reflns_limit_k_min -14
_diffrn_reflns_limit_l_max 32
_diffrn_reflns_limit_l_min -32
_diffrn_reflns_number 24388
_diffrn_reflns_point_group_measured_fraction_full 0.998
_diffrn_reflns_point_group_measured_fraction_max 0.998
_diffrn_reflns_theta_full 25.242
_diffrn_reflns_theta_max 28.214
_diffrn_reflns_theta_min 3.092
_diffrn_source Microfocus
_exptl_absorpt_coefficient_mu 0.080
_exptl_absorpt_correction_T_max 0.7457
_exptl_absorpt_correction_T_min 0.6735
_exptl_absorpt_correction_type multi-scan
_exptl_absorpt_process_details 'SADABS V2008/1 (Bruker AXS)'
_exptl_crystal_colour colourless
_exptl_crystal_density_diffrn 1.304
_exptl_crystal_description plate
_exptl_crystal_F_000 656
_exptl_crystal_size_max 0.230
_exptl_crystal_size_mid 0.100
_exptl_crystal_size_min 0.040
_refine_diff_density_max 0.269
_refine_diff_density_min -0.219
_refine_diff_density_rms 0.045
_refine_ls_extinction_method none
_refine_ls_goodness_of_fit_ref 1.019
_refine_ls_hydrogen_treatment constr
_refine_ls_matrix_type full
_refine_ls_number_parameters 217
_refine_ls_number_reflns 3921
_refine_ls_number_restraints 0
_refine_ls_restrained_S_all 1.019
_refine_ls_R_factor_all 0.0640
_refine_ls_R_factor_gt 0.0441
_refine_ls_shift/su_max 0.000
_refine_ls_shift/su_mean 0.000
_refine_ls_structure_factor_coef Fsqd
_refine_ls_weighting_details 'w=1/[\s^2^(Fo^2^)+(0.0410P)^2^+0.7808P] where P=(Fo^2^+2Fc^2^)/3'
_refine_ls_weighting_scheme calc
_refine_ls_wR_factor_gt 0.0979
_refine_ls_wR_factor_ref 0.1069
_reflns_Friedel_coverage 0.000
_reflns_number_gt 3020
_reflns_number_total 3921
_reflns_threshold_expression 'I > 2\s(I)'
_cod_data_source_file c7dt00393e2.cif
_cod_data_source_block sadp21n
_cod_depositor_comments 'Adding full bibliography for 7042183--7042186.cif.'
_cod_database_code 7042184
_shelx_space_group_comment
;
The symmetry employed for this shelxl refinement is uniquely defined
by the following loop, which should always be used as a source of
symmetry information in preference to the above space-group names.
They are only intended as comments.
;
_shelx_estimated_absorpt_t_min 0.982
_shelx_estimated_absorpt_t_max 0.997
_shelxl_version_number 2013-4

loop_
_space_group_symop_operation_xyz
'x, y, z'
'-x+1/2, y+1/2, -z+1/2'
'-x, -y, -z'
'x-1/2, -y-1/2, z-1/2'

loop_
_atom_site_label
_atom_site_type_symbol
_atom_site_fract_x
_atom_site_fract_y
_atom_site_fract_z
_atom_site_U_iso_or_equiv
_atom_site_adp_type
_atom_site_occupancy
_atom_site_site_symmetry_order
_atom_site_calc_flag
_atom_site_refinement_flags_posn
_atom_site_refinement_flags_adp
C1 C 0.5910(3) 0.08118(12) 0.30242(6) 0.0215(3) Uani 1 1 d . .
H1 H 0.4818 0.0400 0.3233 0.026 Uiso 1 1 calc R U
C2 C 0.7503(3) 0.15658(13) 0.32821(6) 0.0225(3) Uani 1 1 d . .
H2 H 0.7510 0.1664 0.3669 0.027 Uiso 1 1 calc R U
C3 C 0.9093(3) 0.21803(13) 0.29779(6) 0.0207(3) Uani 1 1 d . .
H3 H 1.0167 0.2703 0.3158 0.025 Uiso 1 1 calc R U
C4 C 0.9121(2) 0.20337(11) 0.24102(6) 0.0164(3) Uani 1 1 d . .
C5 C 0.7517(2) 0.12619(12) 0.21572(6) 0.0179(3) Uani 1 1 d . .
H5 H 0.7523 0.1146 0.1772 0.021 Uiso 1 1 calc R U
C6 C 0.5914(2) 0.06608(12) 0.24606(6) 0.0206(3) Uani 1 1 d . .
H6 H 0.4821 0.0146 0.2282 0.025 Uiso 1 1 calc R U
C7 C 1.0770(2) 0.26907(11) 0.20708(6) 0.0158(3) Uani 1 1 d . .
C9 C 1.4276(2) 0.37756(12) 0.19537(6) 0.0204(3) Uani 1 1 d . .
H9 H 1.5668 0.4120 0.2099 0.024 Uiso 1 1 calc R U
C8 C 1.2811(2) 0.31860(12) 0.22945(6) 0.0191(3) Uani 1 1 d . .
H8 H 1.3187 0.3119 0.2676 0.023 Uiso 1 1 calc R U
C10 C 1.3692(2) 0.38582(11) 0.13982(6) 0.0185(3) Uani 1 1 d . .
H10 H 1.4674 0.4255 0.1156 0.022 Uiso 1 1 calc R U
C11 C 1.1630(2) 0.33439(11) 0.12057(6) 0.0166(3) Uani 1 1 d . .
N12 N 1.0187(2) 0.27690(10) 0.15328(5) 0.0161(2) Uani 1 1 d . .
C13 C 1.0856(2) 0.34065(11) 0.06275(6) 0.0172(3) Uani 1 1 d . .
N14 N 1.2249(2) 0.37767(10) 0.02254(5) 0.0199(3) Uani 1 1 d . .
N15 N 1.1063(2) 0.37561(10) -0.02467(5) 0.0204(3) Uani 1 1 d . .
N16 N 0.8916(2) 0.33758(10) -0.01440(5) 0.0176(2) Uani 1 1 d . .
C17 C 0.8722(3) 0.31460(12) 0.03922(6) 0.0184(3) Uani 1 1 d . .
H17 H 0.7400 0.2865 0.0569 0.022 Uiso 1 1 calc R U
C18 C 0.7171(3) 0.32291(12) -0.05903(6) 0.0201(3) Uani 1 1 d . .
H18B H 0.7692 0.3640 -0.0922 0.024 Uiso 1 1 calc R U
H18A H 0.5710 0.3604 -0.0485 0.024 Uiso 1 1 calc R U
C19 C 0.6741(3) 0.19325(12) -0.07215(6) 0.0189(3) Uani 1 1 d . .
C20 C 0.4738(3) 0.13754(13) -0.05702(7) 0.0255(3) Uani 1 1 d . .
H20 H 0.3612 0.1814 -0.0384 0.031 Uiso 1 1 calc R U
C21 C 0.4357(3) 0.01797(14) -0.06887(7) 0.0307(4) Uani 1 1 d . .
H21 H 0.2971 -0.0192 -0.0585 0.037 Uiso 1 1 calc R U
C22 C 0.5980(3) -0.04635(13) -0.09552(7) 0.0300(4) Uani 1 1 d . .
H22 H 0.5723 -0.1281 -0.1034 0.036 Uiso 1 1 calc R U
C23 C 0.7992(3) 0.00823(15) -0.11084(7) 0.0337(4) Uani 1 1 d . .
H23 H 0.9116 -0.0361 -0.1293 0.040 Uiso 1 1 calc R U
C24 C 0.8370(3) 0.12743(14) -0.09929(7) 0.0283(4) Uani 1 1 d . .
H24 H 0.9753 0.1645 -0.1100 0.034 Uiso 1 1 calc R U

loop_
_atom_site_aniso_label
_atom_site_aniso_U_11
_atom_site_aniso_U_22
_atom_site_aniso_U_33
_atom_site_aniso_U_23
_atom_site_aniso_U_13
_atom_site_aniso_U_12
C1 0.0221(7) 0.0183(7) 0.0246(8) 0.0049(5) 0.0063(6) 0.0024(5)
C2 0.0289(8) 0.0223(7) 0.0166(7) 0.0013(5) 0.0034(6) 0.0028(6)
C3 0.0230(7) 0.0198(7) 0.0192(7) -0.0010(5) -0.0012(6) -0.0007(5)
C4 0.0155(7) 0.0143(6) 0.0193(7) 0.0016(5) 0.0007(6) 0.0031(5)
C5 0.0197(7) 0.0169(6) 0.0172(7) -0.0003(5) 0.0017(6) 0.0014(5)
C6 0.0200(7) 0.0159(6) 0.0258(8) 0.0011(5) 0.0009(6) -0.0003(5)
C7 0.0165(7) 0.0123(6) 0.0187(7) -0.0011(5) 0.0013(5) 0.0014(5)
C9 0.0154(7) 0.0169(6) 0.0287(8) -0.0013(5) -0.0009(6) -0.0006(5)
C8 0.0195(7) 0.0174(6) 0.0202(7) 0.0001(5) -0.0023(6) 0.0027(5)
C10 0.0175(7) 0.0141(6) 0.0242(7) 0.0000(5) 0.0051(6) 0.0006(5)
C11 0.0184(7) 0.0122(6) 0.0194(7) -0.0015(5) 0.0034(5) 0.0022(5)
N12 0.0175(6) 0.0134(5) 0.0174(6) -0.0011(4) 0.0025(5) 0.0006(4)
C13 0.0194(7) 0.0129(6) 0.0196(7) -0.0017(5) 0.0054(6) -0.0003(5)
N14 0.0224(6) 0.0191(6) 0.0186(6) -0.0018(4) 0.0053(5) 0.0000(5)
N15 0.0224(6) 0.0189(6) 0.0202(6) -0.0013(5) 0.0052(5) -0.0008(5)
N16 0.0203(6) 0.0148(5) 0.0179(6) -0.0013(4) 0.0037(5) 0.0000(4)
C17 0.0218(7) 0.0163(6) 0.0176(7) 0.0000(5) 0.0047(6) -0.0015(5)
C18 0.0235(7) 0.0195(7) 0.0171(7) 0.0004(5) -0.0015(6) 0.0022(5)
C19 0.0228(7) 0.0184(7) 0.0153(6) -0.0011(5) -0.0028(6) 0.0034(5)
C20 0.0244(8) 0.0211(7) 0.0310(8) -0.0018(6) 0.0034(7) 0.0051(6)
C21 0.0266(8) 0.0223(8) 0.0430(10) -0.0004(7) -0.0022(7) -0.0021(6)
C22 0.0308(9) 0.0186(7) 0.0394(9) -0.0090(6) -0.0127(7) 0.0047(6)
C23 0.0295(9) 0.0306(9) 0.0409(10) -0.0176(7) -0.0011(8) 0.0087(7)
C24 0.0244(8) 0.0288(8) 0.0318(9) -0.0090(6) 0.0036(7) 0.0013(6)

loop_
_atom_type_symbol
_atom_type_description
_atom_type_scat_dispersion_real
_atom_type_scat_dispersion_imag
_atom_type_scat_source
C C 0.0033 0.0016 'International Tables Vol C Tables 4.2.6.8 and 6.1.1.4'
H H 0.0000 0.0000 'International Tables Vol C Tables 4.2.6.8 and 6.1.1.4'
N N 0.0061 0.0033 'International Tables Vol C Tables 4.2.6.8 and 6.1.1.4'

loop_
_geom_angle_atom_site_label_1
_geom_angle_atom_site_label_2
_geom_angle_atom_site_label_3
_geom_angle
C2 C1 C6 119.78(13)
C2 C1 H1 120.1
C6 C1 H1 120.1
C1 C2 C3 120.35(14)
C1 C2 H2 119.8
C3 C2 H2 119.8
C2 C3 C4 120.46(14)
C2 C3 H3 119.8
C4 C3 H3 119.8
C3 C4 C5 118.46(13)
C3 C4 C7 121.94(12)
C5 C4 C7 119.59(12)
C6 C5 C4 120.99(13)
C6 C5 H5 119.5
C4 C5 H5 119.5
C1 C6 C5 119.95(14)
C1 C6 H6 120.0
C5 C6 H6 120.0
N12 C7 C8 121.91(12)
N12 C7 C4 115.84(12)
C8 C7 C4 122.25(12)
C8 C9 C10 119.32(13)
C8 C9 H9 120.3
C10 C9 H9 120.3
C9 C8 C7 119.18(13)
C9 C8 H8 120.4
C7 C8 H8 120.4
C9 C10 C11 118.20(13)
C9 C10 H10 120.9
C11 C10 H10 120.9
N12 C11 C10 123.08(13)
N12 C11 C13 114.97(12)
C10 C11 C13 121.94(12)
C7 N12 C11 118.31(12)
N14 C13 C17 108.37(12)
N14 C13 C11 122.83(12)
C17 C13 C11 128.79(12)
N15 N14 C13 108.75(12)
N14 N15 N16 107.11(11)
C17 N16 N15 111.01(12)
C17 N16 C18 128.26(12)
N15 N16 C18 120.71(11)
N16 C17 C13 104.76(12)
N16 C17 H17 127.6
C13 C17 H17 127.6
N16 C18 C19 111.65(11)
N16 C18 H18B 109.3
C19 C18 H18B 109.3
N16 C18 H18A 109.3
C19 C18 H18A 109.3
H18B C18 H18A 108.0
C20 C19 C24 118.77(13)
C20 C19 C18 120.89(13)
C24 C19 C18 120.34(13)
C19 C20 C21 120.66(14)
C19 C20 H20 119.7
C21 C20 H20 119.7
C22 C21 C20 120.13(15)
C22 C21 H21 119.9
C20 C21 H21 119.9
C21 C22 C23 119.82(14)
C21 C22 H22 120.1
C23 C22 H22 120.1
C22 C23 C24 120.15(15)
C22 C23 H23 119.9
C24 C23 H23 119.9
C23 C24 C19 120.47(15)
C23 C24 H24 119.8
C19 C24 H24 119.8

loop_
_geom_bond_atom_site_label_1
_geom_bond_atom_site_label_2
_geom_bond_distance
C1 C2 1.385(2)
C1 C6 1.386(2)
C1 H1 0.9500
C2 C3 1.392(2)
C2 H2 0.9500
C3 C4 1.3964(19)
C3 H3 0.9500
C4 C5 1.3967(19)
C4 C7 1.4883(18)
C5 C6 1.3889(19)
C5 H5 0.9500
C6 H6 0.9500
C7 N12 1.3449(17)
C7 C8 1.3976(19)
C9 C8 1.384(2)
C9 C10 1.387(2)
C9 H9 0.9500
C8 H8 0.9500
C10 C11 1.392(2)
C10 H10 0.9500
C11 N12 1.3466(17)
C11 C13 1.464(2)
C13 N14 1.3630(17)
C13 C17 1.373(2)
N14 N15 1.3169(17)
N15 N16 1.3497(16)
N16 C17 1.3436(18)
N16 C18 1.4641(18)
C17 H17 0.9500
C18 C19 1.5117(19)
C18 H18B 0.9900
C18 H18A 0.9900
C19 C20 1.384(2)
C19 C24 1.391(2)
C20 C21 1.391(2)
C20 H20 0.9500
C21 C22 1.373(2)
C21 H21 0.9500
C22 C23 1.384(2)
C22 H22 0.9500
C23 C24 1.386(2)
C23 H23 0.9500
C24 H24 0.9500

loop_
_geom_torsion_atom_site_label_1
_geom_torsion_atom_site_label_2
_geom_torsion_atom_site_label_3
_geom_torsion_atom_site_label_4
_geom_torsion
C6 C1 C2 C3 0.6(2)
C1 C2 C3 C4 -0.8(2)
C2 C3 C4 C5 0.2(2)
C2 C3 C4 C7 178.97(13)
C3 C4 C5 C6 0.6(2)
C7 C4 C5 C6 -178.22(12)
C2 C1 C6 C5 0.2(2)
C4 C5 C6 C1 -0.8(2)
C3 C4 C7 N12 -160.01(13)
C5 C4 C7 N12 18.76(18)
C3 C4 C7 C8 20.6(2)
C5 C4 C7 C8 -160.58(13)
C10 C9 C8 C7 -0.2(2)
N12 C7 C8 C9 0.1(2)
C4 C7 C8 C9 179.37(12)
C8 C9 C10 C11 0.30(19)
C9 C10 C11 N12 -0.2(2)
C9 C10 C11 C13 178.88(12)
C8 C7 N12 C11 0.01(19)
C4 C7 N12 C11 -179.34(11)
C10 C11 N12 C7 0.08(19)
C13 C11 N12 C7 -179.09(11)
N12 C11 C13 N14 -168.92(12)
C10 C11 C13 N14 11.9(2)
N12 C11 C13 C17 12.3(2)
C10 C11 C13 C17 -166.87(14)
C17 C13 N14 N15 0.06(15)
C11 C13 N14 N15 -178.93(11)
C13 N14 N15 N16 0.16(14)
N14 N15 N16 C17 -0.32(14)
N14 N15 N16 C18 -178.67(11)
N15 N16 C17 C13 0.35(15)
C18 N16 C17 C13 178.54(12)
N14 C13 C17 N16 -0.24(14)
C11 C13 C17 N16 178.66(12)
C17 N16 C18 C19 -71.82(17)
N15 N16 C18 C19 106.22(14)
N16 C18 C19 C20 106.31(15)
N16 C18 C19 C24 -73.06(17)
C24 C19 C20 C21 -0.2(2)
C18 C19 C20 C21 -179.57(14)
C19 C20 C21 C22 0.4(3)
C20 C21 C22 C23 -0.3(3)
C21 C22 C23 C24 0.1(3)
C22 C23 C24 C19 0.2(3)
C20 C19 C24 C23 -0.1(2)
C18 C19 C24 C23 179.30(15)
